data_7249964
loop_
_publ_author_name
'Shi, Lei'
'Liu, Bangxiang'
'Wang, Pengfei'
'Gao, Chao'
'Zhang, Chong'
'Du, Yang'
'Sun, Chengguo'
'Hu, Bingcheng'

_publ_section_title
;
 Ionization treatment of pyrazolo[4,3-c]pyrazole derivatives to achieve
 the low sensitivity of high-energy materials
;
_journal_issue 13
_journal_name_full CrystEngComm
_journal_page_first 1918
_journal_page_last 1926
_journal_paper_doi 10.1039/D4CE01286K
_journal_volume 27
_journal_year 2025
_chemical_formula_moiety 'C4 N6 O4, 2(H5 N2)'
_chemical_formula_sum 'C4 H10 N10 O4'
_chemical_formula_weight 262.22
_space_group_crystal_system triclinic
_space_group_IT_number 2
_space_group_name_Hall '-P 1'
_space_group_name_H-M_alt 'P -1'
_atom_sites_solution_hydrogens mixed
_atom_sites_solution_primary dual
_audit_block_doi 10.5517/ccdc.csd.cc2lpt48
_audit_creation_date 2024-05-06
_audit_creation_method
;
Olex2 1.5
(compiled 2024.02.16 svn.r378c4104 for OlexSys, GUI svn.r6928)
;
_audit_update_record
;
2024-11-21 deposited with the CCDC.	2025-02-18 downloaded from the CCDC.
;
_cell_angle_alpha 109.743(19)
_cell_angle_beta 97.40(2)
_cell_angle_gamma 101.86(2)
_cell_formula_units_Z 1
_cell_length_a 3.6169(18)
_cell_length_b 7.881(3)
_cell_length_c 9.865(5)
_cell_measurement_reflns_used 607
_cell_measurement_temperature 233.00
_cell_measurement_theta_max 67.516
_cell_measurement_theta_min 6.181
_cell_volume 253.0(2)
_computing_cell_refinement 'SAINT V8.40B (?, 2016)'
_computing_data_reduction 'SAINT V8.40B (?, 2016)'
_computing_molecular_graphics 'Olex2 1.5 (Dolomanov et al., 2009)'
_computing_publication_material 'Olex2 1.5 (Dolomanov et al., 2009)'
_computing_structure_refinement 'SHELXL 2018/3 (Sheldrick, 2015)'
_computing_structure_solution 'SHELXT 2018/2 (Sheldrick, 2018)'
_diffrn_ambient_temperature 233.00
_diffrn_measured_fraction_theta_full 0.977
_diffrn_measured_fraction_theta_max 0.936
_diffrn_measurement_device_type 'Bruker D8 VENTURE'
_diffrn_measurement_method '\f and \w scans'
_diffrn_radiation_type CuK\a
_diffrn_radiation_wavelength 1.54178
_diffrn_reflns_av_R_equivalents 0.0757
_diffrn_reflns_av_unetI/netI 0.0822
_diffrn_reflns_Laue_measured_fraction_full 0.977
_diffrn_reflns_Laue_measured_fraction_max 0.936
_diffrn_reflns_limit_h_max 4
_diffrn_reflns_limit_h_min -4
_diffrn_reflns_limit_k_max 10
_diffrn_reflns_limit_k_min -10
_diffrn_reflns_limit_l_max 10
_diffrn_reflns_limit_l_min -12
_diffrn_reflns_number 2850
_diffrn_reflns_point_group_measured_fraction_full 0.977
_diffrn_reflns_point_group_measured_fraction_max 0.936
_diffrn_reflns_theta_full 67.679
_diffrn_reflns_theta_max 79.594
_diffrn_reflns_theta_min 4.877
_diffrn_source_current 1.11
_diffrn_source_power 0.05550000000000001
_diffrn_source_voltage 50.0
_diffrn_standards_number 0
_exptl_absorpt_coefficient_mu 1.309
_exptl_absorpt_correction_T_max 0.7542
_exptl_absorpt_correction_T_min 0.5626
_exptl_absorpt_correction_type multi-scan
_exptl_absorpt_process_details
;
SADABS-2016/2 (Bruker,2016/2) was used for absorption correction.
wR2(int) was 0.1442 before and 0.0669 after correction.
The Ratio of minimum to maximum transmission is 0.7460.
The \l/2 correction factor is Not present.
;
_exptl_crystal_density_diffrn 1.721
_exptl_crystal_description block
_exptl_crystal_F_000 136
_exptl_crystal_size_max 0.12
_exptl_crystal_size_mid 0.11
_exptl_crystal_size_min 0.1
_refine_diff_density_max 0.294
_refine_diff_density_min -0.446
_refine_diff_density_rms 0.084
_refine_ls_extinction_method none
_refine_ls_goodness_of_fit_ref 0.944
_refine_ls_hydrogen_treatment mixed
_refine_ls_matrix_type full
_refine_ls_number_parameters 89
_refine_ls_number_reflns 1032
_refine_ls_number_restraints 0
_refine_ls_restrained_S_all 0.944
_refine_ls_R_factor_all 0.1036
_refine_ls_R_factor_gt 0.0486
_refine_ls_shift/su_max 0.000
_refine_ls_shift/su_mean 0.000
_refine_ls_structure_factor_coef Fsqd
_refine_ls_weighting_details 'w=1/[\s^2^(Fo^2^)+(0.0834P)^2^] where P=(Fo^2^+2Fc^2^)/3'
_refine_ls_weighting_scheme calc
_refine_ls_wR_factor_gt 0.1188
_refine_ls_wR_factor_ref 0.1469
_reflns_Friedel_coverage 0.000
_reflns_number_gt 621
_reflns_number_total 1032
_reflns_threshold_expression 'I > 2\s(I)'
_cod_data_source_file d4ce01286k2.cif
_cod_data_source_block cu_20240428_wq_nlg_n2h5_0m
_cod_depositor_comments 'Adding full bibliography for 7249960--7249966.cif.'
_cod_original_cell_volume 252.9(2)
_cod_database_code 7249964
_shelx_shelxl_version_number 2018/3
_shelx_space_group_comment
;
The symmetry employed for this shelxl refinement is uniquely defined
by the following loop, which should always be used as a source of
symmetry information in preference to the above space-group names.
They are only intended as comments.
;
_shelx_estimated_absorpt_t_max 0.880
_shelx_estimated_absorpt_t_min 0.859
_olex2_refinement_description
;
1. Fixed Uiso
 At 1.2 times of:
  All N(H,H) groups, All N(H,H,H) groups
2.a Idealised Me refined as rotating group:
 N5(H5A,H5B,H5C)
;
_olex2_submission_special_instructions 'No special instructions were received'

loop_
_space_group_symop_operation_xyz
'x, y, z'
'-x, -y, -z'

loop_
_atom_site_label
_atom_site_type_symbol
_atom_site_fract_x
_atom_site_fract_y
_atom_site_fract_z
_atom_site_U_iso_or_equiv
_atom_site_adp_type
_atom_site_occupancy
_atom_site_site_symmetry_order
_atom_site_calc_flag
_atom_site_refinement_flags_posn
_atom_site_refinement_flags_adp
_atom_site_refinement_flags_occupancy
_atom_site_disorder_assembly
_atom_site_disorder_group
O1 O -0.5617(6) -0.4483(3) -0.1454(3) 0.0399(7) Uani 1 1 d . . . . .
O2 O -0.2373(5) -0.1736(3) -0.1261(3) 0.0402(7) Uani 1 1 d . . . . .
N1 N -0.4855(6) -0.3252(3) -0.1967(3) 0.0291(6) Uani 1 1 d . . . . .
N2 N -0.6261(6) -0.2290(3) -0.3982(3) 0.0271(6) Uani 1 1 d . . . . .
N3 N -0.8444(6) -0.2967(3) -0.5351(3) 0.0280(7) Uani 1 1 d . . . . .
C1 C -1.0446(6) -0.4767(3) -0.5606(3) 0.0245(7) Uani 1 1 d . . . . .
C2 C -0.6843(7) -0.3596(3) -0.3390(3) 0.0241(7) Uani 1 1 d . . . . .
N4 N -0.2216(6) 0.2082(3) -0.1509(3) 0.0335(7) Uani 1 1 d . . . . .
H4A H -0.118(10) 0.325(5) -0.118(4) 0.040 Uiso 1 1 d . U . . .
H4B H -0.157(10) 0.176(5) -0.067(5) 0.040 Uiso 1 1 d . U . . .
N5 N -0.0414(6) 0.1209(3) -0.2675(3) 0.0317(7) Uani 1 1 d . . . . .
H5A H -0.059577 0.173249 -0.335457 0.038 Uiso 1 1 calc R U . . .
H5B H -0.161213 -0.002148 -0.309879 0.038 Uiso 1 1 calc R U . . .
H5C H 0.209494 0.137041 -0.230242 0.038 Uiso 1 1 calc R U . . .

loop_
_atom_site_aniso_label
_atom_site_aniso_U_11
_atom_site_aniso_U_22
_atom_site_aniso_U_33
_atom_site_aniso_U_23
_atom_site_aniso_U_13
_atom_site_aniso_U_12
O1 0.0414(10) 0.0324(10) 0.0431(18) 0.0190(10) 0.0012(10) 0.0009(8)
O2 0.0345(10) 0.0303(10) 0.0398(17) 0.0076(10) -0.0074(10) -0.0063(8)
N1 0.0248(10) 0.0275(11) 0.0319(18) 0.0087(11) 0.0039(10) 0.0058(8)
N2 0.0237(9) 0.0241(10) 0.0294(17) 0.0083(10) 0.0040(10) 0.0020(7)
N3 0.0252(9) 0.0217(10) 0.0350(18) 0.0102(10) 0.0068(11) 0.0023(8)
C1 0.0194(10) 0.0216(11) 0.032(2) 0.0102(11) 0.0069(12) 0.0030(8)
C2 0.0222(10) 0.0233(11) 0.0269(19) 0.0107(12) 0.0047(11) 0.0041(9)
N4 0.0305(11) 0.0312(12) 0.036(2) 0.0107(12) 0.0057(12) 0.0062(9)
N5 0.0230(10) 0.0291(11) 0.044(2) 0.0155(11) 0.0087(11) 0.0057(8)

loop_
_atom_type_symbol
_atom_type_description
_atom_type_scat_dispersion_real
_atom_type_scat_dispersion_imag
_atom_type_scat_source
C C 0.0181 0.0091 'International Tables Vol C Tables 4.2.6.8 and 6.1.1.4'
H H 0.0000 0.0000 'International Tables Vol C Tables 4.2.6.8 and 6.1.1.4'
N N 0.0311 0.0180 'International Tables Vol C Tables 4.2.6.8 and 6.1.1.4'
O O 0.0492 0.0322 'International Tables Vol C Tables 4.2.6.8 and 6.1.1.4'

loop_
_geom_angle_atom_site_label_1
_geom_angle_atom_site_label_2
_geom_angle_atom_site_label_3
_geom_angle
_geom_angle_site_symmetry_1
_geom_angle_site_symmetry_3
_geom_angle_publ_flag
O1 N1 O2 122.0(3) . . ?
O1 N1 C2 118.4(2) . . ?
O2 N1 C2 119.6(3) . . ?
C2 N2 N3 109.7(2) . . ?
N2 N3 C1 106.2(2) . . ?
N3 C1 C1 111.3(3) . 2_344 ?
N3 C1 C2 146.1(3) . 2_344 ?
C1 C1 C2 102.6(3) 2_344 2_344 ?
N1 C2 C1 128.6(3) . 2_344 ?
N2 C2 N1 121.2(2) . . ?
N2 C2 C1 110.2(3) . 2_344 ?
H4A N4 H4B 103(3) . . ?
N5 N4 H4A 108(2) . . ?
N5 N4 H4B 111(2) . . ?
N4 N5 H5A 109.5 . . ?
N4 N5 H5B 109.5 . . ?
N4 N5 H5C 109.5 . . ?
H5A N5 H5B 109.5 . . ?
H5A N5 H5C 109.5 . . ?
H5B N5 H5C 109.5 . . ?

loop_
_geom_bond_atom_site_label_1
_geom_bond_atom_site_label_2
_geom_bond_distance
_geom_bond_site_symmetry_2
_geom_bond_publ_flag
O1 N1 1.237(3) . ?
O2 N1 1.247(3) . ?
N1 C2 1.402(4) . ?
N2 N3 1.341(4) . ?
N2 C2 1.338(4) . ?
N3 C1 1.375(3) . ?
C1 C1 1.384(6) 2_344 ?
C1 C2 1.405(3) 2_344 ?
N4 H4A 0.85(4) . ?
N4 H4B 0.96(4) . ?
N4 N5 1.436(3) . ?
N5 H5A 0.9000 . ?
N5 H5B 0.9000 . ?
N5 H5C 0.9000 . ?

loop_
_geom_torsion_atom_site_label_1
_geom_torsion_atom_site_label_2
_geom_torsion_atom_site_label_3
_geom_torsion_atom_site_label_4
_geom_torsion
_geom_torsion_site_symmetry_1
_geom_torsion_site_symmetry_2
_geom_torsion_site_symmetry_3
_geom_torsion_site_symmetry_4
_geom_torsion_publ_flag
O1 N1 C2 N2 177.2(2) . . . . ?
O1 N1 C2 C1 -3.5(4) . . . 2_344 ?
O2 N1 C2 N2 -3.2(4) . . . . ?
O2 N1 C2 C1 176.0(2) . . . 2_344 ?
N2 N3 C1 C1 0.4(3) . . . 2_344 ?
N2 N3 C1 C2 179.4(4) . . . 2_344 ?
N3 N2 C2 N1 179.0(2) . . . . ?
N3 N2 C2 C1 -0.3(3) . . . 2_344 ?
C2 N2 N3 C1 0.0(3) . . . . ?
